data_9011910
loop_
_publ_author_name
'Kaplunnik, L. N.'
'Petrova, I. V.'
'Pobedimskaya, E. A.'
'Kachalovskaya, V. M.'
'Osipov, B. S.'

_publ_section_title
;
 Crystal structure of natural alkaline sulfide, chvilevaite, Na(Cu,Fe,Zn)2S2
;
_journal_name_full 'Soviet Physics Doklady'
_journal_page_first 6
_journal_page_last 8
_journal_volume 35
_journal_year 1990
_chemical_compound_source 'Lake Baikal region, Russia'
_chemical_formula_sum 'Cu1.34 Fe0.44 Na S2 Zn0.22'
_chemical_name_mineral Chvilevaite
_space_group_IT_number 156
_symmetry_space_group_name_Hall 'P 3 -2"'
_symmetry_space_group_name_H-M 'P 3 m 1'
_cell_angle_alpha 90
_cell_angle_beta 90
_cell_angle_gamma 120
_cell_length_a 3.873
_cell_length_b 3.873
_cell_length_c 6.848
_cell_formula_units_Z 1
_cell_volume 88.959
_database_code_amcsd 0015619
_exptl_crystal_density_diffrn 3.943
_cod_original_formula_sum 'Na (Cu1.34 Fe.44 Zn.22) S2'
_cod_database_code 9011910

loop_
_space_group_symop_operation_xyz
x,y,z
-y,-x,z
-y,x-y,z
x,x-y,z
-x+y,-x,z
-x+y,y,z

loop_
_atom_site_aniso_label
_atom_site_aniso_U_11
_atom_site_aniso_U_22
_atom_site_aniso_U_33
_atom_site_aniso_U_12
_atom_site_aniso_U_13
_atom_site_aniso_U_23
Na 0.00887 0.00887 0.00405 0.00443 0.00000 0.00000
CuM1 0.01684 0.01684 0.02077 0.00842 0.00000 0.00000
FeM1 0.01684 0.01684 0.02077 0.00842 0.00000 0.00000
ZnM1 0.01684 0.01684 0.02077 0.00842 0.00000 0.00000
CuM2 0.01051 0.01051 0.01254 0.00526 0.00000 0.00000
FeM2 0.01051 0.01051 0.01254 0.00526 0.00000 0.00000
ZnM2 0.01051 0.01051 0.01254 0.00526 0.00000 0.00000
S1 0.00633 0.00633 0.00659 0.00317 0.00000 0.00000
S2 0.01507 0.01507 0.01672 0.00754 0.00000 0.00000

loop_
_atom_site_label
_atom_site_fract_x
_atom_site_fract_y
_atom_site_fract_z
_atom_site_occupancy
_atom_site_U_iso_or_equiv
Na 0.33333 0.66667 0.73800 1.00000 0.00887
CuM1 0.66667 0.33333 0.10940 0.67000 0.01684
FeM1 0.66667 0.33333 0.10940 0.22000 0.01684
ZnM1 0.66667 0.33333 0.10940 0.11000 0.01684
CuM2 0.00000 0.00000 0.35570 0.67000 0.01051
FeM2 0.00000 0.00000 0.35570 0.22000 0.01051
ZnM2 0.00000 0.00000 0.35570 0.11000 0.01051
S1 0.00000 0.00000 0.00000 1.00000 0.00633
S2 0.66667 0.33333 0.46290 1.00000 0.01418

loop_
_cod_related_entry_id
_cod_related_entry_database
_cod_related_entry_code
1 AMCSD 0015619
